data_7707321
loop_
_publ_author_name
'Dutta, Debarpan'
'Maity, Suvendu'
'Kundu, Suman'
'Ghosh, Prasanta'

_publ_section_title
;
 Mixed-valence di-ruthenium(II,III) complexes of redox non-innocent
 <i>N</i>-aryl-<i>o</i>-phenylenediamine derivatives.
;
_journal_issue 22
_journal_name_full 'Dalton transactions (Cambridge, England : 2003)'
_journal_page_first 7791
_journal_page_last 7803
_journal_paper_doi 10.1039/d1dt00779c
_journal_volume 50
_journal_year 2021
_chemical_formula_sum 'C48 H39 Cl5 N4 O2 P2 Ru'
_chemical_formula_weight 1044.09
_space_group_crystal_system triclinic
_space_group_IT_number 2
_space_group_name_Hall '-P 1'
_space_group_name_H-M_alt 'P -1'
_atom_sites_solution_hydrogens mixed
_audit_creation_method SHELXL-2014/6
_audit_update_record
;
2020-12-17 deposited with the CCDC.	2021-05-05 downloaded from the CCDC.
;
_cell_angle_alpha 79.7780(10)
_cell_angle_beta 73.1470(10)
_cell_angle_gamma 69.4680(10)
_cell_formula_units_Z 2
_cell_length_a 10.5528(3)
_cell_length_b 13.5142(4)
_cell_length_c 18.0956(6)
_cell_measurement_reflns_used 9152
_cell_measurement_temperature 294(2)
_cell_measurement_theta_max 28.29
_cell_measurement_theta_min 3.05
_cell_volume 2304.65(12)
_computing_cell_refinement 'Bruker SAINT'
_computing_data_collection 'Bruker APEX2'
_computing_data_reduction 'Bruker SAINT'
_computing_molecular_graphics 'Bruker SHELXTL'
_computing_publication_material 'Bruker SHELXTL'
_computing_structure_refinement 'SHELXL-2014 (Sheldrick 2014)'
_computing_structure_solution 'SHELXS-97 (Sheldrick 2008)'
_diffrn_ambient_temperature 294(2)
_diffrn_measured_fraction_theta_full 0.994
_diffrn_measured_fraction_theta_max 0.994
_diffrn_measurement_device_type 'Bruker APEX-II CCD'
_diffrn_measurement_method '\f and \w scans'
_diffrn_radiation_type MoK\a
_diffrn_radiation_wavelength 0.71073
_diffrn_reflns_av_R_equivalents 0.0316
_diffrn_reflns_av_unetI/netI 0.0305
_diffrn_reflns_Laue_measured_fraction_full 0.994
_diffrn_reflns_Laue_measured_fraction_max 0.994
_diffrn_reflns_limit_h_max 14
_diffrn_reflns_limit_h_min -14
_diffrn_reflns_limit_k_max 17
_diffrn_reflns_limit_k_min -18
_diffrn_reflns_limit_l_max 24
_diffrn_reflns_limit_l_min -24
_diffrn_reflns_number 36826
_diffrn_reflns_point_group_measured_fraction_full 0.994
_diffrn_reflns_point_group_measured_fraction_max 0.994
_diffrn_reflns_theta_full 25.242
_diffrn_reflns_theta_max 28.313
_diffrn_reflns_theta_min 2.360
_diffrn_source Mo
_exptl_absorpt_coefficient_mu 0.744
_exptl_absorpt_correction_T_max 0.951
_exptl_absorpt_correction_T_min 0.892
_exptl_absorpt_correction_type multi-scan
_exptl_absorpt_process_details 'APEX2 (Bruker AXS Inc. 2007)'
_exptl_crystal_colour violet
_exptl_crystal_density_diffrn 1.505
_exptl_crystal_description block
_exptl_crystal_F_000 1060
_exptl_crystal_size_max 0.25
_exptl_crystal_size_mid 0.12
_exptl_crystal_size_min 0.08
_refine_diff_density_max 1.043
_refine_diff_density_min -1.115
_refine_diff_density_rms 0.087
_refine_ls_extinction_coef 0.0100(10)
_refine_ls_extinction_expression Fc^*^=kFc[1+0.001xFc^2^\l^3^/sin(2\q)]^-1/4^
_refine_ls_extinction_method SHELXL
_refine_ls_goodness_of_fit_ref 1.084
_refine_ls_hydrogen_treatment mixed
_refine_ls_matrix_type full
_refine_ls_number_parameters 564
_refine_ls_number_reflns 11398
_refine_ls_number_restraints 0
_refine_ls_restrained_S_all 1.084
_refine_ls_R_factor_all 0.0549
_refine_ls_R_factor_gt 0.0444
_refine_ls_shift/su_max 0.001
_refine_ls_shift/su_mean 0.000
_refine_ls_structure_factor_coef Fsqd
_refine_ls_weighting_details 'w=1/[\s^2^(Fo^2^)+(0.0446P)^2^+3.8279P] where P=(Fo^2^+2Fc^2^)/3'
_refine_ls_weighting_scheme calc
_refine_ls_wR_factor_gt 0.1076
_refine_ls_wR_factor_ref 0.1199
_reflns_Friedel_coverage 0.000
_reflns_number_gt 9717
_reflns_number_total 11398
_reflns_threshold_expression 'I > 2\s(I)'
_cod_data_source_file d1dt00779c2.cif
_cod_data_source_block 196RKMRu_0m_a_a
_cod_depositor_comments 'Adding full bibliography for 7707320--7707323.cif.'
_cod_database_code 7707321
_shelx_space_group_comment
;
The symmetry employed for this shelxl refinement is uniquely defined
by the following loop, which should always be used as a source of
symmetry information in preference to the above space-group names.
They are only intended as comments.
;
_shelxl_version_number 2014/6

loop_
_space_group_symop_operation_xyz
'x, y, z'
'-x, -y, -z'

loop_
_atom_site_label
_atom_site_type_symbol
_atom_site_fract_x
_atom_site_fract_y
_atom_site_fract_z
_atom_site_U_iso_or_equiv
_atom_site_adp_type
_atom_site_occupancy
_atom_site_site_symmetry_order
_atom_site_calc_flag
_atom_site_refinement_flags_posn
_atom_site_refinement_flags_adp
_atom_site_refinement_flags_occupancy
_atom_site_disorder_assembly
_atom_site_disorder_group
C1 C 0.3936(3) 0.2732(2) 0.16581(18) 0.0362(6) Uani 1 1 d . . . . .
Cl1 Cl 0.63627(8) 0.48451(5) 0.09438(4) 0.03781(16) Uani 1 1 d . . . . .
N1 N 0.4611(3) 0.34318(19) 0.14217(14) 0.0330(5) Uani 1 1 d . . . . .
O1 O 0.6791(4) 0.0409(3) 0.57572(17) 0.0715(8) Uani 1 1 d . . . . .
P1 P 0.77641(7) 0.21307(5) 0.10387(4) 0.02602(14) Uani 1 1 d . . . . .
Ru1 Ru 0.60142(2) 0.34108(2) 0.19108(2) 0.02618(8) Uani 1 1 d . . . . .
C2 C 0.2960(4) 0.2623(3) 0.1305(2) 0.0581(10) Uani 1 1 d . . . . .
H2 H 0.2779 0.3044 0.0858 0.070 Uiso 1 1 calc R U . . .
Cl2 Cl 0.79464(8) 0.32742(6) 0.24512(4) 0.04015(17) Uani 1 1 d . . . . .
N2 N 0.5164(2) 0.22976(18) 0.26168(13) 0.0306(5) Uani 1 1 d . . . . .
O2 O 0.4556(3) 0.0787(3) 0.61018(15) 0.0663(8) Uani 1 1 d . . . . .
P2 P 0.43827(7) 0.47263(5) 0.27818(4) 0.02784(14) Uani 1 1 d . . . . .
C3 C 0.2303(6) 0.1906(4) 0.1625(3) 0.0830(16) Uani 1 1 d . . . . .
H3 H 0.1651 0.1837 0.1402 0.100 Uiso 1 1 calc R U . . .
Cl3 Cl 0.0555(2) 0.3025(2) 0.50905(19) 0.1616(10) Uani 1 1 d . . . . .
N3 N 0.4151(3) 0.1946(2) 0.39332(15) 0.0382(5) Uani 1 1 d . . . . .
C4 C 0.2594(5) 0.1247(4) 0.2303(3) 0.0761(14) Uani 1 1 d . . . . .
H4 H 0.2131 0.0750 0.2509 0.091 Uiso 1 1 calc R U . . .
Cl4 Cl -0.0598(3) 0.2348(2) 0.40937(17) 0.1631(10) Uani 1 1 d . . . . .
N4 N 0.5638(4) 0.0762(2) 0.56170(16) 0.0490(7) Uani 1 1 d . . . . .
C5 C 0.3525(4) 0.1321(3) 0.2661(2) 0.0528(9) Uani 1 1 d . . . . .
H5 H 0.3702 0.0876 0.3100 0.063 Uiso 1 1 calc R U . . .
Cl5 Cl -0.0256(4) 0.1161(2) 0.55368(19) 0.1897(12) Uani 1 1 d . . . . .
C6 C 0.4221(3) 0.2089(2) 0.23520(18) 0.0352(6) Uani 1 1 d . . . . .
C7 C 0.5324(3) 0.1877(2) 0.33731(16) 0.0309(5) Uani 1 1 d . . . . .
C8 C 0.6657(3) 0.1458(2) 0.35060(17) 0.0343(6) Uani 1 1 d . . . . .
H8 H 0.7445 0.1436 0.3102 0.041 Uiso 1 1 calc R U . . .
C9 C 0.6782(3) 0.1074(2) 0.42506(18) 0.0389(6) Uani 1 1 d . . . . .
H9 H 0.7651 0.0780 0.4363 0.047 Uiso 1 1 calc R U . . .
C10 C 0.5569(4) 0.1147(2) 0.48175(17) 0.0381(6) Uani 1 1 d . . . . .
C11 C 0.4285(4) 0.1588(3) 0.46521(18) 0.0413(7) Uani 1 1 d . . . . .
H11 H 0.3485 0.1638 0.5053 0.050 Uiso 1 1 calc R U . . .
C12 C 0.7046(3) 0.1792(2) 0.03412(16) 0.0297(5) Uani 1 1 d . . . . .
C13 C 0.6389(3) 0.2607(2) -0.01443(17) 0.0371(6) Uani 1 1 d . . . . .
H13 H 0.6382 0.3294 -0.0133 0.045 Uiso 1 1 calc R U . . .
C14 C 0.5745(4) 0.2409(3) -0.06436(18) 0.0433(7) Uani 1 1 d . . . . .
H14 H 0.5309 0.2961 -0.0964 0.052 Uiso 1 1 calc R U . . .
C15 C 0.5753(4) 0.1390(3) -0.0665(2) 0.0489(8) Uani 1 1 d . . . . .
H15 H 0.5301 0.1258 -0.0991 0.059 Uiso 1 1 calc R U . . .
C16 C 0.6431(4) 0.0568(3) -0.0204(2) 0.0495(8) Uani 1 1 d . . . . .
H16 H 0.6458 -0.0121 -0.0228 0.059 Uiso 1 1 calc R U . . .
C17 C 0.7073(3) 0.0768(2) 0.02954(19) 0.0394(6) Uani 1 1 d . . . . .
H17 H 0.7528 0.0210 0.0605 0.047 Uiso 1 1 calc R U . . .
C18 C 0.9266(3) 0.2492(2) 0.04105(15) 0.0299(5) Uani 1 1 d . . . . .
C19 C 1.0111(3) 0.1906(2) -0.02181(18) 0.0378(6) Uani 1 1 d . . . . .
H19 H 0.9888 0.1349 -0.0326 0.045 Uiso 1 1 calc R U . . .
C20 C 1.1279(3) 0.2149(3) -0.06816(19) 0.0444(7) Uani 1 1 d . . . . .
H20 H 1.1844 0.1746 -0.1093 0.053 Uiso 1 1 calc R U . . .
C21 C 1.1612(3) 0.2990(3) -0.05359(18) 0.0413(7) Uani 1 1 d . . . . .
H21 H 1.2398 0.3151 -0.0848 0.050 Uiso 1 1 calc R U . . .
C22 C 1.0777(3) 0.3582(2) 0.00689(18) 0.0378(6) Uani 1 1 d . . . . .
H22 H 1.0988 0.4155 0.0161 0.045 Uiso 1 1 calc R U . . .
C23 C 0.9616(3) 0.3335(2) 0.05471(17) 0.0337(6) Uani 1 1 d . . . . .
H23 H 0.9068 0.3736 0.0962 0.040 Uiso 1 1 calc R U . . .
C24 C 0.8552(3) 0.0838(2) 0.15255(16) 0.0320(5) Uani 1 1 d . . . . .
C25 C 0.7706(3) 0.0242(2) 0.19683(18) 0.0396(6) Uani 1 1 d . . . . .
H25 H 0.6752 0.0491 0.2000 0.048 Uiso 1 1 calc R U . . .
C26 C 0.8275(4) -0.0721(3) 0.2363(2) 0.0495(8) Uani 1 1 d . . . . .
H26 H 0.7699 -0.1104 0.2665 0.059 Uiso 1 1 calc R U . . .
C27 C 0.9685(5) -0.1107(3) 0.2309(2) 0.0601(10) Uani 1 1 d . . . . .
H27 H 1.0062 -0.1750 0.2576 0.072 Uiso 1 1 calc R U . . .
C28 C 1.0540(4) -0.0545(3) 0.1860(3) 0.0654(11) Uani 1 1 d . . . . .
H28 H 1.1497 -0.0813 0.1817 0.079 Uiso 1 1 calc R U . . .
C29 C 0.9976(4) 0.0426(3) 0.1470(2) 0.0474(8) Uani 1 1 d . . . . .
H29 H 1.0562 0.0802 0.1168 0.057 Uiso 1 1 calc R U . . .
C30 C 0.4116(3) 0.4424(2) 0.38377(16) 0.0380(6) Uani 1 1 d . . . . .
C31 C 0.5279(4) 0.3898(3) 0.41384(19) 0.0447(7) Uani 1 1 d . . . . .
H31 H 0.6163 0.3676 0.3806 0.054 Uiso 1 1 calc R U . . .
C32 C 0.5112(5) 0.3708(3) 0.4937(2) 0.0606(11) Uani 1 1 d . . . . .
H32 H 0.5890 0.3358 0.5135 0.073 Uiso 1 1 calc R U . . .
C33 C 0.3835(6) 0.4025(4) 0.5427(2) 0.0715(13) Uani 1 1 d . . . . .
H33 H 0.3735 0.3878 0.5959 0.086 Uiso 1 1 calc R U . . .
C34 C 0.2681(6) 0.4565(4) 0.5140(2) 0.0746(13) Uani 1 1 d . . . . .
H34 H 0.1806 0.4794 0.5481 0.089 Uiso 1 1 calc R U . . .
C35 C 0.2812(4) 0.4771(3) 0.4343(2) 0.0574(9) Uani 1 1 d . . . . .
H35 H 0.2030 0.5140 0.4153 0.069 Uiso 1 1 calc R U . . .
C36 C 0.4633(3) 0.6016(2) 0.26927(16) 0.0359(6) Uani 1 1 d . . . . .
C37 C 0.5976(4) 0.6093(3) 0.24635(18) 0.0412(7) Uani 1 1 d . . . . .
H37 H 0.6740 0.5498 0.2315 0.049 Uiso 1 1 calc R U . . .
C38 C 0.6173(4) 0.7059(3) 0.2456(2) 0.0522(9) Uani 1 1 d . . . . .
H38 H 0.7072 0.7107 0.2308 0.063 Uiso 1 1 calc R U . . .
C39 C 0.5053(5) 0.7942(3) 0.2664(2) 0.0600(10) Uani 1 1 d . . . . .
H39 H 0.5193 0.8588 0.2649 0.072 Uiso 1 1 calc R U . . .
C40 C 0.3724(5) 0.7877(3) 0.2896(3) 0.0655(11) Uani 1 1 d . . . . .
H40 H 0.2967 0.8478 0.3041 0.079 Uiso 1 1 calc R U . . .
C41 C 0.3506(4) 0.6917(3) 0.2917(2) 0.0529(9) Uani 1 1 d . . . . .
H41 H 0.2604 0.6875 0.3080 0.064 Uiso 1 1 calc R U . . .
C42 C 0.2691(3) 0.4998(2) 0.25805(18) 0.0359(6) Uani 1 1 d . . . . .
C43 C 0.1862(3) 0.4354(3) 0.2933(2) 0.0470(7) Uani 1 1 d . . . . .
H43 H 0.2087 0.3856 0.3340 0.056 Uiso 1 1 calc R U . . .
C44 C 0.0696(4) 0.4457(4) 0.2676(3) 0.0642(11) Uani 1 1 d . . . . .
H44 H 0.0136 0.4034 0.2917 0.077 Uiso 1 1 calc R U . . .
C45 C 0.0368(4) 0.5181(4) 0.2066(3) 0.0729(13) Uani 1 1 d . . . . .
H45 H -0.0413 0.5247 0.1899 0.088 Uiso 1 1 calc R U . . .
C46 C 0.1194(4) 0.5809(4) 0.1704(3) 0.0684(12) Uani 1 1 d . . . . .
H46 H 0.0978 0.6291 0.1288 0.082 Uiso 1 1 calc R U . . .
C47 C 0.2344(4) 0.5719(3) 0.1961(2) 0.0493(8) Uani 1 1 d . . . . .
H47 H 0.2895 0.6148 0.1717 0.059 Uiso 1 1 calc R U . . .
C48 C 0.0422(7) 0.1968(6) 0.4717(5) 0.124(3) Uani 1 1 d . . . . .
H48 H 0.1359 0.1546 0.4452 0.149 Uiso 1 1 calc R U . . .
H1A H 0.447(5) 0.387(4) 0.097(3) 0.072(13) Uiso 1 1 d . . . . .

loop_
_atom_site_aniso_label
_atom_site_aniso_U_11
_atom_site_aniso_U_22
_atom_site_aniso_U_33
_atom_site_aniso_U_23
_atom_site_aniso_U_13
_atom_site_aniso_U_12
C1 0.0381(15) 0.0336(14) 0.0435(15) -0.0045(12) -0.0210(12) -0.0098(12)
Cl1 0.0451(4) 0.0284(3) 0.0370(3) 0.0004(3) -0.0098(3) -0.0100(3)
N1 0.0389(13) 0.0288(11) 0.0330(12) -0.0030(9) -0.0146(10) -0.0080(10)
O1 0.086(2) 0.090(2) 0.0531(16) 0.0208(15) -0.0411(15) -0.0391(18)
P1 0.0278(3) 0.0211(3) 0.0305(3) -0.0023(2) -0.0101(2) -0.0071(2)
Ru1 0.02766(12) 0.02394(12) 0.02894(12) -0.00203(7) -0.01150(8) -0.00705(8)
C2 0.067(2) 0.060(2) 0.071(2) 0.0062(18) -0.048(2) -0.0288(19)
Cl2 0.0379(4) 0.0492(4) 0.0419(4) -0.0001(3) -0.0190(3) -0.0186(3)
N2 0.0340(11) 0.0264(11) 0.0351(12) -0.0016(9) -0.0138(9) -0.0104(9)
O2 0.089(2) 0.080(2) 0.0358(13) 0.0013(12) -0.0087(13) -0.0431(17)
P2 0.0304(3) 0.0241(3) 0.0284(3) -0.0023(2) -0.0079(3) -0.0075(3)
C3 0.095(4) 0.090(3) 0.109(4) 0.016(3) -0.070(3) -0.058(3)
Cl3 0.0937(13) 0.1421(18) 0.260(3) -0.065(2) -0.0427(16) -0.0289(12)
N3 0.0379(13) 0.0368(13) 0.0411(13) -0.0015(10) -0.0113(10) -0.0130(11)
C4 0.091(3) 0.070(3) 0.103(4) 0.014(3) -0.050(3) -0.057(3)
Cl4 0.1426(18) 0.191(2) 0.188(2) 0.0444(19) -0.0815(18) -0.0888(18)
N4 0.078(2) 0.0455(16) 0.0363(14) 0.0030(11) -0.0200(14) -0.0333(15)
C5 0.062(2) 0.0471(19) 0.066(2) 0.0075(16) -0.0295(18) -0.0333(17)
Cl5 0.211(3) 0.142(2) 0.177(2) 0.0340(18) -0.026(2) -0.050(2)
C6 0.0348(14) 0.0334(14) 0.0436(15) -0.0020(12) -0.0181(12) -0.0120(11)
C7 0.0378(14) 0.0245(12) 0.0341(13) -0.0011(10) -0.0135(11) -0.0112(11)
C8 0.0369(14) 0.0333(14) 0.0346(14) 0.0014(11) -0.0134(11) -0.0118(11)
C9 0.0457(16) 0.0377(15) 0.0399(15) 0.0040(12) -0.0213(13) -0.0160(13)
C10 0.0587(19) 0.0325(14) 0.0325(14) 0.0026(11) -0.0179(13) -0.0229(13)
C11 0.0475(17) 0.0409(16) 0.0371(15) -0.0032(12) -0.0073(13) -0.0187(14)
C12 0.0296(12) 0.0283(13) 0.0329(13) -0.0059(10) -0.0093(10) -0.0082(10)
C13 0.0465(16) 0.0303(14) 0.0361(14) -0.0002(11) -0.0154(12) -0.0110(12)
C14 0.0489(18) 0.0454(17) 0.0377(15) 0.0020(13) -0.0187(13) -0.0136(14)
C15 0.0530(19) 0.058(2) 0.0482(18) -0.0081(15) -0.0217(15) -0.0235(17)
C16 0.063(2) 0.0401(17) 0.060(2) -0.0102(15) -0.0246(17) -0.0228(16)
C17 0.0449(16) 0.0283(14) 0.0502(17) -0.0038(12) -0.0221(14) -0.0093(12)
C18 0.0314(13) 0.0262(12) 0.0317(13) 0.0005(10) -0.0102(10) -0.0081(10)
C19 0.0414(15) 0.0318(14) 0.0402(15) -0.0052(12) -0.0071(12) -0.0128(12)
C20 0.0430(17) 0.0429(17) 0.0405(16) -0.0065(13) -0.0018(13) -0.0111(14)
C21 0.0357(15) 0.0453(17) 0.0416(16) 0.0054(13) -0.0090(12) -0.0162(13)
C22 0.0363(15) 0.0338(15) 0.0490(17) 0.0012(12) -0.0176(13) -0.0143(12)
C23 0.0324(13) 0.0295(13) 0.0410(15) -0.0054(11) -0.0112(11) -0.0091(11)
C24 0.0381(14) 0.0240(12) 0.0341(13) -0.0022(10) -0.0133(11) -0.0068(11)
C25 0.0399(15) 0.0272(13) 0.0447(16) -0.0030(12) -0.0054(13) -0.0061(12)
C26 0.067(2) 0.0331(16) 0.0441(17) 0.0025(13) -0.0079(16) -0.0187(15)
C27 0.073(3) 0.0388(18) 0.061(2) 0.0154(16) -0.030(2) -0.0091(18)
C28 0.053(2) 0.055(2) 0.087(3) 0.021(2) -0.041(2) -0.0093(18)
C29 0.0444(17) 0.0426(17) 0.060(2) 0.0097(15) -0.0264(15) -0.0153(14)
C30 0.0534(18) 0.0330(14) 0.0295(13) -0.0041(11) -0.0093(12) -0.0163(13)
C31 0.066(2) 0.0365(16) 0.0395(16) -0.0022(12) -0.0214(15) -0.0196(15)
C32 0.103(3) 0.049(2) 0.0440(19) 0.0024(15) -0.036(2) -0.031(2)
C33 0.126(4) 0.071(3) 0.0317(17) 0.0008(17) -0.018(2) -0.053(3)
C34 0.093(3) 0.090(3) 0.0383(19) -0.017(2) 0.010(2) -0.041(3)
C35 0.060(2) 0.065(2) 0.0409(18) -0.0096(16) -0.0015(16) -0.0197(19)
C36 0.0488(17) 0.0288(13) 0.0323(13) -0.0045(11) -0.0109(12) -0.0132(12)
C37 0.0504(18) 0.0408(16) 0.0355(15) -0.0074(12) -0.0054(13) -0.0201(14)
C38 0.076(2) 0.055(2) 0.0405(17) -0.0057(15) -0.0116(16) -0.0398(19)
C39 0.105(3) 0.0416(19) 0.049(2) -0.0036(15) -0.023(2) -0.038(2)
C40 0.084(3) 0.0364(18) 0.075(3) -0.0182(18) -0.022(2) -0.0091(19)
C41 0.056(2) 0.0345(16) 0.065(2) -0.0144(15) -0.0111(17) -0.0092(15)
C42 0.0309(13) 0.0300(13) 0.0431(15) -0.0046(11) -0.0085(11) -0.0052(11)
C43 0.0411(17) 0.0476(18) 0.0521(19) -0.0011(15) -0.0098(14) -0.0166(14)
C44 0.0432(19) 0.072(3) 0.083(3) -0.002(2) -0.0148(19) -0.0271(19)
C45 0.044(2) 0.082(3) 0.098(3) 0.000(3) -0.034(2) -0.017(2)
C46 0.057(2) 0.067(3) 0.082(3) 0.016(2) -0.041(2) -0.013(2)
C47 0.0423(17) 0.0456(18) 0.058(2) 0.0108(15) -0.0201(15) -0.0126(14)
C48 0.080(4) 0.114(5) 0.171(7) -0.024(5) -0.032(4) -0.016(4)

loop_
_atom_type_symbol
_atom_type_description
_atom_type_scat_dispersion_real
_atom_type_scat_dispersion_imag
_atom_type_scat_source
C C 0.0033 0.0016 'International Tables Vol C Tables 4.2.6.8 and 6.1.1.4'
H H 0.0000 0.0000 'International Tables Vol C Tables 4.2.6.8 and 6.1.1.4'
Cl Cl 0.1484 0.1585 'International Tables Vol C Tables 4.2.6.8 and 6.1.1.4'
N N 0.0061 0.0033 'International Tables Vol C Tables 4.2.6.8 and 6.1.1.4'
O O 0.0106 0.0060 'International Tables Vol C Tables 4.2.6.8 and 6.1.1.4'
P P 0.1023 0.0942 'International Tables Vol C Tables 4.2.6.8 and 6.1.1.4'
Ru Ru -1.2594 0.8363 'International Tables Vol C Tables 4.2.6.8 and 6.1.1.4'

loop_
_geom_angle_atom_site_label_1
_geom_angle_atom_site_label_2
_geom_angle_atom_site_label_3
_geom_angle
_geom_angle_site_symmetry_1
_geom_angle_site_symmetry_3
_geom_angle_publ_flag
N1 C1 C2 125.2(3) . . ?
N1 C1 C6 113.7(2) . . ?
C2 C1 C6 121.0(3) . . ?
C1 N1 Ru1 120.4(2) . . ?
C1 N1 H1A 117(3) . . ?
Ru1 N1 H1A 122(3) . . ?
C18 P1 C24 103.89(13) . . ?
C18 P1 C12 102.40(12) . . ?
C24 P1 C12 103.50(12) . . ?
C18 P1 Ru1 118.25(9) . . ?
C24 P1 Ru1 114.29(9) . . ?
C12 P1 Ru1 112.79(9) . . ?
N1 Ru1 N2 77.65(10) . . ?
N1 Ru1 Cl1 85.09(8) . . ?
N2 Ru1 Cl1 162.22(7) . . ?
N1 Ru1 P2 92.97(7) . . ?
N2 Ru1 P2 88.09(7) . . ?
Cl1 Ru1 P2 88.59(2) . . ?
N1 Ru1 P1 90.04(7) . . ?
N2 Ru1 P1 94.28(7) . . ?
Cl1 Ru1 P1 89.91(2) . . ?
P2 Ru1 P1 176.52(2) . . ?
N1 Ru1 Cl2 174.96(7) . . ?
N2 Ru1 Cl2 102.80(6) . . ?
Cl1 Ru1 Cl2 94.77(3) . . ?
P2 Ru1 Cl2 92.07(3) . . ?
P1 Ru1 Cl2 84.92(3) . . ?
C3 C2 C1 119.1(4) . . ?
C3 C2 H2 120.5 . . ?
C1 C2 H2 120.5 . . ?
C6 N2 C7 118.7(2) . . ?
C6 N2 Ru1 114.01(19) . . ?
C7 N2 Ru1 126.56(17) . . ?
C42 P2 C36 105.64(14) . . ?
C42 P2 C30 106.13(14) . . ?
C36 P2 C30 99.28(13) . . ?
C42 P2 Ru1 105.37(10) . . ?
C36 P2 Ru1 118.90(10) . . ?
C30 P2 Ru1 120.22(10) . . ?
C2 C3 C4 120.7(4) . . ?
C2 C3 H3 119.7 . . ?
C4 C3 H3 119.7 . . ?
C11 N3 C7 117.4(3) . . ?
C5 C4 C3 122.4(4) . . ?
C5 C4 H4 118.8 . . ?
C3 C4 H4 118.8 . . ?
O2 N4 O1 123.6(3) . . ?
O2 N4 C10 118.4(3) . . ?
O1 N4 C10 118.0(3) . . ?
C4 C5 C6 118.8(3) . . ?
C4 C5 H5 120.6 . . ?
C6 C5 H5 120.6 . . ?
N2 C6 C5 128.4(3) . . ?
N2 C6 C1 113.6(3) . . ?
C5 C6 C1 118.0(3) . . ?
N3 C7 C8 123.4(3) . . ?
N3 C7 N2 116.8(2) . . ?
C8 C7 N2 119.8(3) . . ?
C9 C8 C7 118.6(3) . . ?
C9 C8 H8 120.7 . . ?
C7 C8 H8 120.7 . . ?
C10 C9 C8 117.2(3) . . ?
C10 C9 H9 121.4 . . ?
C8 C9 H9 121.4 . . ?
C11 C10 C9 121.4(3) . . ?
C11 C10 N4 119.0(3) . . ?
C9 C10 N4 119.6(3) . . ?
N3 C11 C10 121.9(3) . . ?
N3 C11 H11 119.0 . . ?
C10 C11 H11 119.0 . . ?
C17 C12 C13 118.2(3) . . ?
C17 C12 P1 123.3(2) . . ?
C13 C12 P1 118.5(2) . . ?
C14 C13 C12 121.0(3) . . ?
C14 C13 H13 119.5 . . ?
C12 C13 H13 119.5 . . ?
C15 C14 C13 119.9(3) . . ?
C15 C14 H14 120.1 . . ?
C13 C14 H14 120.1 . . ?
C16 C15 C14 119.9(3) . . ?
C16 C15 H15 120.0 . . ?
C14 C15 H15 120.0 . . ?
C15 C16 C17 120.0(3) . . ?
C15 C16 H16 120.0 . . ?
C17 C16 H16 120.0 . . ?
C16 C17 C12 121.0(3) . . ?
C16 C17 H17 119.5 . . ?
C12 C17 H17 119.5 . . ?
C23 C18 C19 118.3(3) . . ?
C23 C18 P1 121.8(2) . . ?
C19 C18 P1 119.9(2) . . ?
C20 C19 C18 120.5(3) . . ?
C20 C19 H19 119.8 . . ?
C18 C19 H19 119.8 . . ?
C19 C20 C21 120.4(3) . . ?
C19 C20 H20 119.8 . . ?
C21 C20 H20 119.8 . . ?
C22 C21 C20 119.6(3) . . ?
C22 C21 H21 120.2 . . ?
C20 C21 H21 120.2 . . ?
C21 C22 C23 120.6(3) . . ?
C21 C22 H22 119.7 . . ?
C23 C22 H22 119.7 . . ?
C22 C23 C18 120.6(3) . . ?
C22 C23 H23 119.7 . . ?
C18 C23 H23 119.7 . . ?
C29 C24 C25 118.2(3) . . ?
C29 C24 P1 122.0(2) . . ?
C25 C24 P1 119.8(2) . . ?
C26 C25 C24 120.6(3) . . ?
C26 C25 H25 119.7 . . ?
C24 C25 H25 119.7 . . ?
C27 C26 C25 120.2(3) . . ?
C27 C26 H26 119.9 . . ?
C25 C26 H26 119.9 . . ?
C26 C27 C28 120.0(3) . . ?
C26 C27 H27 120.0 . . ?
C28 C27 H27 120.0 . . ?
C27 C28 C29 120.2(4) . . ?
C27 C28 H28 119.9 . . ?
C29 C28 H28 119.9 . . ?
C24 C29 C28 120.8(3) . . ?
C24 C29 H29 119.6 . . ?
C28 C29 H29 119.6 . . ?
C35 C30 C31 119.1(3) . . ?
C35 C30 P2 122.0(3) . . ?
C31 C30 P2 118.7(2) . . ?
C32 C31 C30 119.8(4) . . ?
C32 C31 H31 120.1 . . ?
C30 C31 H31 120.1 . . ?
C33 C32 C31 120.8(4) . . ?
C33 C32 H32 119.6 . . ?
C31 C32 H32 119.6 . . ?
C32 C33 C34 120.0(4) . . ?
C32 C33 H33 120.0 . . ?
C34 C33 H33 120.0 . . ?
C33 C34 C35 120.6(4) . . ?
C33 C34 H34 119.7 . . ?
C35 C34 H34 119.7 . . ?
C30 C35 C34 119.6(4) . . ?
C30 C35 H35 120.2 . . ?
C34 C35 H35 120.2 . . ?
C37 C36 C41 119.0(3) . . ?
C37 C36 P2 119.9(2) . . ?
C41 C36 P2 120.8(3) . . ?
C38 C37 C36 119.9(3) . . ?
C38 C37 H37 120.0 . . ?
C36 C37 H37 120.0 . . ?
C39 C38 C37 120.5(4) . . ?
C39 C38 H38 119.8 . . ?
C37 C38 H38 119.8 . . ?
C38 C39 C40 120.2(3) . . ?
C38 C39 H39 119.9 . . ?
C40 C39 H39 119.9 . . ?
C39 C40 C41 120.2(4) . . ?
C39 C40 H40 119.9 . . ?
C41 C40 H40 119.9 . . ?
C40 C41 C36 120.2(4) . . ?
C40 C41 H41 119.9 . . ?
C36 C41 H41 119.9 . . ?
C47 C42 C43 118.6(3) . . ?
C47 C42 P2 119.4(2) . . ?
C43 C42 P2 120.8(2) . . ?
C44 C43 C42 119.9(3) . . ?
C44 C43 H43 120.0 . . ?
C42 C43 H43 120.0 . . ?
C45 C44 C43 120.4(4) . . ?
C45 C44 H44 119.8 . . ?
C43 C44 H44 119.8 . . ?
C44 C45 C46 120.3(4) . . ?
C44 C45 H45 119.9 . . ?
C46 C45 H45 119.9 . . ?
C45 C46 C47 119.7(4) . . ?
C45 C46 H46 120.1 . . ?
C47 C46 H46 120.1 . . ?
C46 C47 C42 121.1(3) . . ?
C46 C47 H47 119.4 . . ?
C42 C47 H47 119.4 . . ?
Cl4 C48 Cl3 113.7(5) . . ?
Cl4 C48 Cl5 110.5(4) . . ?
Cl3 C48 Cl5 106.6(5) . . ?
Cl4 C48 H48 108.7 . . ?
Cl3 C48 H48 108.7 . . ?
Cl5 C48 H48 108.7 . . ?

loop_
_geom_bond_atom_site_label_1
_geom_bond_atom_site_label_2
_geom_bond_distance
_geom_bond_site_symmetry_2
_geom_bond_publ_flag
C1 N1 1.318(4) . ?
C1 C2 1.418(4) . ?
C1 C6 1.439(4) . ?
Cl1 Ru1 2.4243(7) . ?
N1 Ru1 1.923(2) . ?
N1 H1A 0.93(5) . ?
O1 N4 1.225(4) . ?
P1 C18 1.829(3) . ?
P1 C24 1.838(3) . ?
P1 C12 1.838(3) . ?
P1 Ru1 2.4356(7) . ?
Ru1 N2 2.074(2) . ?
Ru1 P2 2.4254(7) . ?
Ru1 Cl2 2.4446(7) . ?
C2 C3 1.340(6) . ?
C2 H2 0.9300 . ?
N2 C6 1.348(3) . ?
N2 C7 1.419(3) . ?
O2 N4 1.216(4) . ?
P2 C42 1.823(3) . ?
P2 C36 1.826(3) . ?
P2 C30 1.841(3) . ?
C3 C4 1.426(7) . ?
C3 H3 0.9300 . ?
Cl3 C48 1.748(8) . ?
N3 C11 1.335(4) . ?
N3 C7 1.339(4) . ?
C4 C5 1.362(5) . ?
C4 H4 0.9300 . ?
Cl4 C48 1.675(8) . ?
N4 C10 1.462(4) . ?
C5 C6 1.422(4) . ?
C5 H5 0.9300 . ?
Cl5 C48 1.805(9) . ?
C7 C8 1.396(4) . ?
C8 C9 1.382(4) . ?
C8 H8 0.9300 . ?
C9 C10 1.374(5) . ?
C9 H9 0.9300 . ?
C10 C11 1.373(5) . ?
C11 H11 0.9300 . ?
C12 C17 1.390(4) . ?
C12 C13 1.393(4) . ?
C13 C14 1.385(4) . ?
C13 H13 0.9300 . ?
C14 C15 1.382(5) . ?
C14 H14 0.9300 . ?
C15 C16 1.380(5) . ?
C15 H15 0.9300 . ?
C16 C17 1.385(4) . ?
C16 H16 0.9300 . ?
C17 H17 0.9300 . ?
C18 C23 1.394(4) . ?
C18 C19 1.398(4) . ?
C19 C20 1.385(4) . ?
C19 H19 0.9300 . ?
C20 C21 1.387(5) . ?
C20 H20 0.9300 . ?
C21 C22 1.368(5) . ?
C21 H21 0.9300 . ?
C22 C23 1.389(4) . ?
C22 H22 0.9300 . ?
C23 H23 0.9300 . ?
C24 C29 1.387(4) . ?
C24 C25 1.396(4) . ?
C25 C26 1.391(4) . ?
C25 H25 0.9300 . ?
C26 C27 1.373(6) . ?
C26 H26 0.9300 . ?
C27 C28 1.374(6) . ?
C27 H27 0.9300 . ?
C28 C29 1.393(5) . ?
C28 H28 0.9300 . ?
C29 H29 0.9300 . ?
C30 C35 1.386(5) . ?
C30 C31 1.395(5) . ?
C31 C32 1.391(5) . ?
C31 H31 0.9300 . ?
C32 C33 1.351(7) . ?
C32 H32 0.9300 . ?
C33 C34 1.376(7) . ?
C33 H33 0.9300 . ?
C34 C35 1.394(6) . ?
C34 H34 0.9300 . ?
C35 H35 0.9300 . ?
C36 C37 1.391(4) . ?
C36 C41 1.393(4) . ?
C37 C38 1.390(4) . ?
C37 H37 0.9300 . ?
C38 C39 1.369(6) . ?
C38 H38 0.9300 . ?
C39 C40 1.372(6) . ?
C39 H39 0.9300 . ?
C40 C41 1.388(5) . ?
C40 H40 0.9300 . ?
C41 H41 0.9300 . ?
C42 C47 1.393(4) . ?
C42 C43 1.395(4) . ?
C43 C44 1.392(5) . ?
C43 H43 0.9300 . ?
C44 C45 1.376(7) . ?
C44 H44 0.9300 . ?
C45 C46 1.377(6) . ?
C45 H45 0.9300 . ?
C46 C47 1.381(5) . ?
C46 H46 0.9300 . ?
C47 H47 0.9300 . ?
C48 H48 0.9800 . ?
